data_1559190
loop_
_publ_author_name
'Gogula, Thirupathi'
'Zhang, Jinquan'
'Reddy, Madhava'
'Zhang, Shuaizhong'
'Zou, Hongbin'

_publ_section_title
;
 Temperature-modulated selective C(sp3)&#x2212;H or C(sp2)&#x2212;H
 arylation through palladium catalysis
;
_journal_name_full 'Chemical Science'
_journal_paper_doi 10.1039/D0SC02328K
_journal_year 2020
_chemical_formula_moiety 'C21 H19 Cl N4'
_chemical_formula_sum 'C21 H19 Cl N4'
_chemical_formula_weight 362.85
_chemical_name_common SP34Cl
_space_group_crystal_system triclinic
_space_group_IT_number 2
_space_group_name_Hall '-P 1'
_space_group_name_H-M_alt 'P -1'
_atom_sites_solution_hydrogens geom
_atom_sites_solution_primary dual
_audit_creation_date 2019-12-20
_audit_creation_method
;
Olex2 1.2
(compiled 2018.05.29 svn.r3508 for OlexSys, GUI svn.r5506)
;
_audit_update_record
;
2020-03-02 deposited with the CCDC.	2020-09-18 downloaded from the CCDC.
;
_cell_angle_alpha 68.74(4)
_cell_angle_beta 87.11(4)
_cell_angle_gamma 66.43(4)
_cell_formula_units_Z 2
_cell_length_a 8.907(6)
_cell_length_b 10.254(9)
_cell_length_c 11.143(9)
_cell_measurement_reflns_used 6593
_cell_measurement_temperature 170(2)
_cell_measurement_theta_max 27.13
_cell_measurement_theta_min 2.34
_cell_volume 864.0(13)
_computing_cell_refinement 'SAINT V8.38A (?, 2016)'
_computing_data_reduction 'SAINT V8.38A (?, 2016)'
_computing_molecular_graphics 'Olex2 (Dolomanov et al., 2009)'
_computing_publication_material 'Olex2 (Dolomanov et al., 2009)'
_computing_structure_refinement 'ShelXL (Sheldrick, 2015)'
_computing_structure_solution 'ShelXT (Sheldrick, 2015)'
_diffrn_ambient_temperature 170.0
_diffrn_measured_fraction_theta_full 0.996
_diffrn_measured_fraction_theta_max 0.994
_diffrn_measurement_device_type 'Bruker APEX-II CCD'
_diffrn_measurement_method '\f and \w scans'
_diffrn_radiation_type MoK\a
_diffrn_radiation_wavelength 0.71073
_diffrn_reflns_av_R_equivalents 0.0428
_diffrn_reflns_av_unetI/netI 0.0555
_diffrn_reflns_Laue_measured_fraction_full 0.996
_diffrn_reflns_Laue_measured_fraction_max 0.994
_diffrn_reflns_limit_h_max 11
_diffrn_reflns_limit_h_min -11
_diffrn_reflns_limit_k_max 12
_diffrn_reflns_limit_k_min -13
_diffrn_reflns_limit_l_max 14
_diffrn_reflns_limit_l_min -14
_diffrn_reflns_number 10576
_diffrn_reflns_point_group_measured_fraction_full 0.996
_diffrn_reflns_point_group_measured_fraction_max 0.994
_diffrn_reflns_theta_full 25.242
_diffrn_reflns_theta_max 27.060
_diffrn_reflns_theta_min 2.430
_diffrn_standards_number 0
_exptl_absorpt_coefficient_mu 0.234
_exptl_absorpt_correction_T_max 0.7455
_exptl_absorpt_correction_T_min 0.5615
_exptl_absorpt_correction_type multi-scan
_exptl_absorpt_process_details
;
SADABS-2016/2 (Bruker,2016/2) was used for absorption correction.
wR2(int) was 0.0894 before and 0.0535 after correction.
The Ratio of minimum to maximum transmission is 0.7532.
The \l/2 correction factor is Not present.
;
_exptl_crystal_colour yellow
_exptl_crystal_colour_primary yellow
_exptl_crystal_density_diffrn 1.395
_exptl_crystal_description block
_exptl_crystal_F_000 380
_exptl_crystal_size_max 0.38
_exptl_crystal_size_mid 0.23
_exptl_crystal_size_min 0.2
_refine_diff_density_max 0.491
_refine_diff_density_min -0.327
_refine_diff_density_rms 0.084
_refine_ls_extinction_method none
_refine_ls_goodness_of_fit_ref 1.070
_refine_ls_hydrogen_treatment constr
_refine_ls_matrix_type full
_refine_ls_number_parameters 237
_refine_ls_number_reflns 3792
_refine_ls_number_restraints 0
_refine_ls_restrained_S_all 1.070
_refine_ls_R_factor_all 0.0487
_refine_ls_R_factor_gt 0.0450
_refine_ls_shift/su_max 0.001
_refine_ls_shift/su_mean 0.000
_refine_ls_structure_factor_coef Fsqd
_refine_ls_weighting_details 'w=1/[\s^2^(Fo^2^)+(0.0622P)^2^+0.2592P] where P=(Fo^2^+2Fc^2^)/3'
_refine_ls_weighting_scheme calc
_refine_ls_wR_factor_gt 0.1142
_refine_ls_wR_factor_ref 0.1185
_reflns_Friedel_coverage 0.000
_reflns_number_gt 3432
_reflns_number_total 3792
_reflns_threshold_expression 'I > 2\s(I)'
_cod_data_source_file d0sc02328k2.cif
_cod_data_source_block 191220_t191220_0m
_cod_database_code 1559190
_shelx_shelxl_version_number 2016/6
_shelx_space_group_comment
;
The symmetry employed for this shelxl refinement is uniquely defined
by the following loop, which should always be used as a source of
symmetry information in preference to the above space-group names.
They are only intended as comments.
;
_shelx_estimated_absorpt_t_max 0.955
_shelx_estimated_absorpt_t_min 0.916
_olex2_refinement_description
;
1. Fixed Uiso
 At 1.2 times of:
  All C(H) groups, All C(H,H) groups
 At 1.5 times of:
  All C(H,H,H) groups
2.a Secondary CH2 refined with riding coordinates:
 C13(H13A,H13B)
2.b Aromatic/amide H refined with riding coordinates:
 C1(H1), C2(H2), C3(H3), C4(H4), C7(H7), C8(H8), C10(H10), C15(H15), C16(H16),
 C18(H18), C19(H19)
2.c Idealised Me refined as rotating group:
 C20(H20A,H20B,H20C), C21(H21A,H21B,H21C)
;
_olex2_submission_special_instructions 'No special instructions were received'

loop_
_space_group_symop_operation_xyz
'x, y, z'
'-x, -y, -z'

loop_
_atom_site_label
_atom_site_type_symbol
_atom_site_fract_x
_atom_site_fract_y
_atom_site_fract_z
_atom_site_U_iso_or_equiv
_atom_site_adp_type
_atom_site_occupancy
_atom_site_site_symmetry_order
_atom_site_calc_flag
_atom_site_refinement_flags_posn
_atom_site_refinement_flags_adp
_atom_site_refinement_flags_occupancy
_atom_site_disorder_assembly
_atom_site_disorder_group
Cl1 Cl 0.88319(4) -0.00062(4) 0.37047(4) 0.03421(14) Uani 1 1 d . . . . .
N1 N -0.28096(14) 0.22066(14) 1.02766(12) 0.0270(3) Uani 1 1 d . . . . .
N2 N -0.17058(14) 0.69581(14) 0.87138(12) 0.0278(3) Uani 1 1 d . . . . .
N3 N -0.07441(13) 0.45823(13) 0.83339(10) 0.0201(2) Uani 1 1 d . . . . .
N4 N 0.04060(13) 0.38153(13) 0.76941(10) 0.0210(2) Uani 1 1 d . . . . .
C1 C -0.29980(18) 0.09129(17) 1.05168(14) 0.0301(3) Uani 1 1 d . . . . .
H1 H -0.356863 0.059560 1.123186 0.036 Uiso 1 1 calc R . . . .
C2 C -0.24118(17) -0.00020(17) 0.97865(14) 0.0285(3) Uani 1 1 d . . . . .
H2 H -0.257864 -0.091529 0.999683 0.034 Uiso 1 1 calc R . . . .
C3 C -0.15779(17) 0.04561(17) 0.87437(14) 0.0274(3) Uani 1 1 d . . . . .
H3 H -0.117638 -0.013050 0.821385 0.033 Uiso 1 1 calc R . . . .
C4 C -0.13363(16) 0.17897(16) 0.84831(13) 0.0239(3) Uani 1 1 d . . . . .
H4 H -0.075259 0.211806 0.778181 0.029 Uiso 1 1 calc R . . . .
C5 C -0.19658(15) 0.26335(15) 0.92690(12) 0.0210(3) Uani 1 1 d . . . . .
C6 C -0.18401(15) 0.40951(15) 0.90883(12) 0.0210(3) Uani 1 1 d . . . . .
C7 C -0.28434(16) 0.50760(16) 0.96532(13) 0.0254(3) Uani 1 1 d . . . . .
H7 H -0.361827 0.480722 1.019141 0.030 Uiso 1 1 calc R . . . .
C8 C -0.27366(17) 0.64756(17) 0.94435(15) 0.0281(3) Uani 1 1 d . . . . .
H8 H -0.345464 0.711525 0.985496 0.034 Uiso 1 1 calc R . . . .
C9 C -0.06945(16) 0.59920(15) 0.81606(13) 0.0233(3) Uani 1 1 d . . . . .
C10 C 0.05299(16) 0.61021(16) 0.73669(14) 0.0258(3) Uani 1 1 d . . . . .
H10 H 0.086866 0.692408 0.705740 0.031 Uiso 1 1 calc R . . . .
C11 C 0.11649(15) 0.47530(15) 0.71147(12) 0.0215(3) Uani 1 1 d . . . . .
C12 C 0.26224(15) 0.42616(15) 0.63651(12) 0.0215(3) Uani 1 1 d . . . . .
C13 C 0.26368(16) 0.29664(16) 0.59535(14) 0.0256(3) Uani 1 1 d . . . . .
H13A H 0.251457 0.215807 0.672197 0.031 Uiso 1 1 calc R . . . .
H13B H 0.166828 0.339174 0.531242 0.031 Uiso 1 1 calc R . . . .
C14 C 0.41758(16) 0.22337(16) 0.53724(13) 0.0236(3) Uani 1 1 d . . . . .
C15 C 0.54979(17) 0.09135(16) 0.61557(13) 0.0267(3) Uani 1 1 d . . . . .
H15 H 0.541681 0.047723 0.705480 0.032 Uiso 1 1 calc R . . . .
C16 C 0.69270(17) 0.02223(16) 0.56544(14) 0.0269(3) Uani 1 1 d . . . . .
H16 H 0.781497 -0.067324 0.620182 0.032 Uiso 1 1 calc R . . . .
C17 C 0.70352(17) 0.08649(16) 0.43364(14) 0.0245(3) Uani 1 1 d . . . . .
C18 C 0.57469(17) 0.21627(17) 0.35194(13) 0.0262(3) Uani 1 1 d . . . . .
H18 H 0.583008 0.258624 0.261928 0.031 Uiso 1 1 calc R . . . .
C19 C 0.43268(17) 0.28321(16) 0.40486(14) 0.0261(3) Uani 1 1 d . . . . .
H19 H 0.343623 0.371948 0.349534 0.031 Uiso 1 1 calc R . . . .
C20 C 0.41946(16) 0.36960(17) 0.72708(14) 0.0278(3) Uani 1 1 d . . . . .
H20A H 0.412670 0.450292 0.757216 0.042 Uiso 1 1 calc GR . . . .
H20B H 0.516159 0.344937 0.679769 0.042 Uiso 1 1 calc GR . . . .
H20C H 0.429334 0.277686 0.801722 0.042 Uiso 1 1 calc GR . . . .
C21 C 0.25111(18) 0.56621(17) 0.51596(14) 0.0280(3) Uani 1 1 d . . . . .
H21A H 0.147476 0.606653 0.461476 0.042 Uiso 1 1 calc GR . . . .
H21B H 0.344101 0.535197 0.466573 0.042 Uiso 1 1 calc GR . . . .
H21C H 0.254660 0.645797 0.543201 0.042 Uiso 1 1 calc GR . . . .

loop_
_atom_site_aniso_label
_atom_site_aniso_U_11
_atom_site_aniso_U_22
_atom_site_aniso_U_33
_atom_site_aniso_U_23
_atom_site_aniso_U_13
_atom_site_aniso_U_12
Cl1 0.0325(2) 0.0397(2) 0.0379(2) -0.02333(17) 0.01516(16) -0.01547(16)
N1 0.0279(6) 0.0272(6) 0.0245(6) -0.0071(5) 0.0108(5) -0.0130(5)
N2 0.0262(6) 0.0254(6) 0.0321(6) -0.0124(5) 0.0061(5) -0.0097(5)
N3 0.0182(5) 0.0209(5) 0.0184(5) -0.0050(4) 0.0036(4) -0.0078(4)
N4 0.0188(5) 0.0230(5) 0.0197(5) -0.0062(4) 0.0062(4) -0.0091(4)
C1 0.0303(7) 0.0294(7) 0.0265(7) -0.0040(6) 0.0102(6) -0.0148(6)
C2 0.0275(7) 0.0253(7) 0.0310(7) -0.0056(6) 0.0034(6) -0.0137(5)
C3 0.0271(6) 0.0304(7) 0.0262(7) -0.0109(6) 0.0041(5) -0.0130(6)
C4 0.0230(6) 0.0284(7) 0.0200(6) -0.0072(5) 0.0049(5) -0.0122(5)
C5 0.0176(5) 0.0237(6) 0.0175(6) -0.0032(5) 0.0025(4) -0.0085(5)
C6 0.0178(5) 0.0246(6) 0.0170(6) -0.0041(5) 0.0023(5) -0.0086(5)
C7 0.0218(6) 0.0298(7) 0.0240(7) -0.0097(5) 0.0067(5) -0.0110(5)
C8 0.0251(6) 0.0290(7) 0.0303(7) -0.0144(6) 0.0070(5) -0.0087(5)
C9 0.0214(6) 0.0211(6) 0.0240(7) -0.0049(5) 0.0004(5) -0.0082(5)
C10 0.0237(6) 0.0241(7) 0.0287(7) -0.0068(5) 0.0058(5) -0.0119(5)
C11 0.0187(6) 0.0234(6) 0.0191(6) -0.0032(5) 0.0027(5) -0.0097(5)
C12 0.0191(6) 0.0239(6) 0.0207(6) -0.0054(5) 0.0053(5) -0.0110(5)
C13 0.0230(6) 0.0286(7) 0.0293(7) -0.0113(6) 0.0085(5) -0.0147(5)
C14 0.0232(6) 0.0265(7) 0.0258(7) -0.0102(5) 0.0060(5) -0.0146(5)
C15 0.0318(7) 0.0256(7) 0.0211(6) -0.0056(5) 0.0069(5) -0.0136(6)
C16 0.0279(7) 0.0237(7) 0.0256(7) -0.0070(5) 0.0031(5) -0.0091(5)
C17 0.0260(6) 0.0270(7) 0.0274(7) -0.0138(6) 0.0088(5) -0.0148(5)
C18 0.0323(7) 0.0308(7) 0.0199(6) -0.0097(5) 0.0050(5) -0.0174(6)
C19 0.0262(6) 0.0278(7) 0.0235(7) -0.0075(5) 0.0000(5) -0.0117(5)
C20 0.0213(6) 0.0361(8) 0.0249(7) -0.0100(6) 0.0033(5) -0.0120(6)
C21 0.0300(7) 0.0279(7) 0.0243(7) -0.0045(6) 0.0085(5) -0.0154(6)

loop_
_atom_type_symbol
_atom_type_description
_atom_type_scat_dispersion_real
_atom_type_scat_dispersion_imag
_atom_type_scat_source
C C 0.0033 0.0016 'International Tables Vol C Tables 4.2.6.8 and 6.1.1.4'
H H 0.0000 0.0000 'International Tables Vol C Tables 4.2.6.8 and 6.1.1.4'
Cl Cl 0.1484 0.1585 'International Tables Vol C Tables 4.2.6.8 and 6.1.1.4'
N N 0.0061 0.0033 'International Tables Vol C Tables 4.2.6.8 and 6.1.1.4'

loop_
_geom_angle_atom_site_label_1
_geom_angle_atom_site_label_2
_geom_angle_atom_site_label_3
_geom_angle
_geom_angle_site_symmetry_1
_geom_angle_site_symmetry_3
_geom_angle_publ_flag
C1 N1 C5 117.46(13) . . ?
C8 N2 C9 115.36(14) . . ?
N4 N3 C6 126.99(12) . . ?
N4 N3 C9 111.57(11) . . ?
C6 N3 C9 121.43(12) . . ?
C11 N4 N3 104.31(12) . . ?
N1 C1 H1 117.9 . . ?
N1 C1 C2 124.12(14) . . ?
C2 C1 H1 117.9 . . ?
C1 C2 H2 120.9 . . ?
C3 C2 C1 118.11(14) . . ?
C3 C2 H2 120.9 . . ?
C2 C3 H3 120.5 . . ?
C2 C3 C4 119.04(14) . . ?
C4 C3 H3 120.5 . . ?
C3 C4 H4 120.6 . . ?
C3 C4 C5 118.85(13) . . ?
C5 C4 H4 120.6 . . ?
N1 C5 C4 122.40(13) . . ?
N1 C5 C6 112.75(12) . . ?
C4 C5 C6 124.83(12) . . ?
N3 C6 C5 123.21(12) . . ?
C7 C6 N3 115.18(13) . . ?
C7 C6 C5 121.60(13) . . ?
C6 C7 H7 119.6 . . ?
C6 C7 C8 120.82(13) . . ?
C8 C7 H7 119.6 . . ?
N2 C8 C7 124.44(13) . . ?
N2 C8 H8 117.8 . . ?
C7 C8 H8 117.8 . . ?
N2 C9 N3 122.77(13) . . ?
N2 C9 C10 131.41(14) . . ?
C10 C9 N3 105.83(12) . . ?
C9 C10 H10 127.1 . . ?
C9 C10 C11 105.70(13) . . ?
C11 C10 H10 127.1 . . ?
N4 C11 C10 112.58(13) . . ?
N4 C11 C12 120.82(13) . . ?
C10 C11 C12 126.46(12) . . ?
C11 C12 C13 110.70(11) . . ?
C11 C12 C20 106.91(12) . . ?
C11 C12 C21 108.98(12) . . ?
C20 C12 C13 110.61(12) . . ?
C21 C12 C13 110.14(13) . . ?
C21 C12 C20 109.44(12) . . ?
C12 C13 H13A 108.6 . . ?
C12 C13 H13B 108.6 . . ?
H13A C13 H13B 107.6 . . ?
C14 C13 C12 114.77(11) . . ?
C14 C13 H13A 108.6 . . ?
C14 C13 H13B 108.6 . . ?
C15 C14 C13 120.38(13) . . ?
C15 C14 C19 117.62(13) . . ?
C19 C14 C13 122.00(13) . . ?
C14 C15 H15 119.1 . . ?
C16 C15 C14 121.74(14) . . ?
C16 C15 H15 119.1 . . ?
C15 C16 H16 120.6 . . ?
C15 C16 C17 118.82(14) . . ?
C17 C16 H16 120.6 . . ?
C16 C17 Cl1 118.83(12) . . ?
C18 C17 Cl1 119.71(12) . . ?
C18 C17 C16 121.46(14) . . ?
C17 C18 H18 120.7 . . ?
C17 C18 C19 118.50(14) . . ?
C19 C18 H18 120.7 . . ?
C14 C19 H19 119.1 . . ?
C18 C19 C14 121.86(14) . . ?
C18 C19 H19 119.1 . . ?
C12 C20 H20A 109.5 . . ?
C12 C20 H20B 109.5 . . ?
C12 C20 H20C 109.5 . . ?
H20A C20 H20B 109.5 . . ?
H20A C20 H20C 109.5 . . ?
H20B C20 H20C 109.5 . . ?
C12 C21 H21A 109.5 . . ?
C12 C21 H21B 109.5 . . ?
C12 C21 H21C 109.5 . . ?
H21A C21 H21B 109.5 . . ?
H21A C21 H21C 109.5 . . ?
H21B C21 H21C 109.5 . . ?

loop_
_geom_bond_atom_site_label_1
_geom_bond_atom_site_label_2
_geom_bond_distance
_geom_bond_site_symmetry_2
_geom_bond_publ_flag
Cl1 C17 1.7475(18) . ?
N1 C1 1.332(2) . ?
N1 C5 1.3559(19) . ?
N2 C8 1.321(2) . ?
N2 C9 1.359(2) . ?
N3 N4 1.3656(17) . ?
N3 C6 1.3827(18) . ?
N3 C9 1.406(2) . ?
N4 C11 1.3504(18) . ?
C1 H1 0.9500 . ?
C1 C2 1.391(2) . ?
C2 H2 0.9500 . ?
C2 C3 1.385(2) . ?
C3 H3 0.9500 . ?
C3 C4 1.393(2) . ?
C4 H4 0.9500 . ?
C4 C5 1.394(2) . ?
C5 C6 1.487(2) . ?
C6 C7 1.375(2) . ?
C7 H7 0.9500 . ?
C7 C8 1.410(2) . ?
C8 H8 0.9500 . ?
C9 C10 1.383(2) . ?
C10 H10 0.9500 . ?
C10 C11 1.397(2) . ?
C11 C12 1.520(2) . ?
C12 C13 1.550(2) . ?
C12 C20 1.544(2) . ?
C12 C21 1.542(2) . ?
C13 H13A 0.9900 . ?
C13 H13B 0.9900 . ?
C13 C14 1.517(2) . ?
C14 C15 1.398(2) . ?
C14 C19 1.400(2) . ?
C15 H15 0.9500 . ?
C15 C16 1.389(2) . ?
C16 H16 0.9500 . ?
C16 C17 1.391(2) . ?
C17 C18 1.386(2) . ?
C18 H18 0.9500 . ?
C18 C19 1.394(2) . ?
C19 H19 0.9500 . ?
C20 H20A 0.9800 . ?
C20 H20B 0.9800 . ?
C20 H20C 0.9800 . ?
C21 H21A 0.9800 . ?
C21 H21B 0.9800 . ?
C21 H21C 0.9800 . ?
